data_4340753
loop_
_publ_author_name
'Lin, Jian'
'Diefenbach, Kariem'
'Kikugawa, Naoki'
'Baumbach, Ryan E.'
'Albrecht-Schmitt, Thomas E'

_publ_section_title
;
 Dimensional and coordination number reductions in a large family of
 lanthanide tellurite sulfates.
;
_journal_issue 16
_journal_name_full 'Inorganic chemistry'
_journal_page_first 8555
_journal_page_last 8564
_journal_paper_doi 10.1021/ic501163x
_journal_volume 53
_journal_year 2014
_chemical_formula_moiety Eu2Te2S2O13
_chemical_formula_sum 'Eu2 O13 S2 Te2'
_chemical_formula_weight 831.24
_chemical_melting_point ?
_chemical_name_common 'Europium tellurite sulfate'
_chemical_name_systematic
; 
 ? 
;
_space_group_IT_number 14
_symmetry_cell_setting monoclinic
_symmetry_space_group_name_Hall '-P 2ybc'
_symmetry_space_group_name_H-M 'P 1 21/c 1'
_atom_sites_solution_hydrogens none
_atom_sites_solution_primary direct
_atom_sites_solution_secondary difmap
_audit_creation_method SHELXL-97
_cell_angle_alpha 90.00
_cell_angle_beta 107.113(2)
_cell_angle_gamma 90.00
_cell_formula_units_Z 2
_cell_length_a 9.5815(18)
_cell_length_b 6.8132(13)
_cell_length_c 8.0687(15)
_cell_measurement_reflns_used 1161
_cell_measurement_temperature 100(2)
_cell_measurement_theta_max 27.50
_cell_measurement_theta_min 2.22
_cell_volume 503.41(16)
_computing_cell_refinement 'smart saint'
_computing_data_collection smart
_computing_data_reduction SAINT
_computing_molecular_graphics 'SHELXP-97 (Sheldrick, 1997)'
_computing_publication_material 'SHELXCIF-97 (Sheldrick, 2000)'
_computing_structure_refinement 'SHELXL-97 (Sheldrick, 1997)'
_computing_structure_solution 'SHELXS-97 (Sheldrick, 1990)'
_diffrn_ambient_temperature 100(2)
_diffrn_detector_area_resol_mean 0
_diffrn_measured_fraction_theta_full 0.997
_diffrn_measured_fraction_theta_max 0.997
_diffrn_measurement_device_type 'BRUKER apex II'
_diffrn_measurement_method '0.5 wide w/ exposures'
_diffrn_radiation_monochromator 'Quazar optics'
_diffrn_radiation_source 'Imus microfocused'
_diffrn_radiation_type MoK\a
_diffrn_radiation_wavelength 0.71073
_diffrn_reflns_av_R_equivalents 0.2270
_diffrn_reflns_av_sigmaI/netI 0.1301
_diffrn_reflns_limit_h_max 12
_diffrn_reflns_limit_h_min -12
_diffrn_reflns_limit_k_max 8
_diffrn_reflns_limit_k_min -8
_diffrn_reflns_limit_l_max 10
_diffrn_reflns_limit_l_min -10
_diffrn_reflns_number 5653
_diffrn_reflns_theta_full 27.50
_diffrn_reflns_theta_max 27.50
_diffrn_reflns_theta_min 2.22
_exptl_absorpt_coefficient_mu 18.516
_exptl_absorpt_correction_T_max 0.929
_exptl_absorpt_correction_T_min 0.580
_exptl_absorpt_correction_type numerical
_exptl_absorpt_process_details SHELTXPREP
_exptl_crystal_colour Colorless
_exptl_crystal_density_diffrn 5.484
_exptl_crystal_density_meas ?
_exptl_crystal_density_method 'not measured'
_exptl_crystal_description Sphenoid
_exptl_crystal_F_000 732
_exptl_crystal_size_max 0.033
_exptl_crystal_size_mid 0.025
_exptl_crystal_size_min 0.004
_refine_diff_density_max 2.869
_refine_diff_density_min -2.429
_refine_diff_density_rms 0.459
_refine_ls_extinction_method none
_refine_ls_goodness_of_fit_ref 1.057
_refine_ls_hydrogen_treatment none
_refine_ls_matrix_type full
_refine_ls_number_parameters 100
_refine_ls_number_reflns 1157
_refine_ls_number_restraints 12
_refine_ls_restrained_S_all 1.064
_refine_ls_R_factor_all 0.0656
_refine_ls_R_factor_gt 0.0512
_refine_ls_shift/su_max 0.000
_refine_ls_shift/su_mean 0.000
_refine_ls_structure_factor_coef Fsqd
_refine_ls_weighting_details 'calc w=1/[\s^2^(Fo^2^)+(0.0442P)^2^+0.0000P] where P=(Fo^2^+2Fc^2^)/3'
_refine_ls_weighting_scheme calc
_refine_ls_wR_factor_gt 0.1328
_refine_ls_wR_factor_ref 0.1394
_reflns_number_gt 892
_reflns_number_total 1157
_reflns_threshold_expression >2sigma(I)
_cod_data_source_file ic501163x_si_002.cif
_cod_data_source_block Eu1
_cod_depositor_comments
;
The following automatic conversions were performed:

'_chemical_melting_point' value 'N/A' was changed to '?' - the value
is undefined or not given.

Automatic conversion script
Id: cif_fix_values 2281 2013-09-26 08:29:07Z andrius 

 Adding full bibliography for 4340748--4340769.cif.

The following automatic conversions were performed:

'_exptl_crystal_density_meas' value 'N/A' was changed to '?' - the
value is perceived as not measured.

Automatic conversion script
Id: cif_fix_values 3008 2015-01-20 13:52:24Z robertas 
;
_cod_original_sg_symbol_H-M P2(1)/c
_cod_database_code 4340753

loop_
_symmetry_equiv_pos_as_xyz
'x, y, z'
'-x, y+1/2, -z+1/2'
'-x, -y, -z'
'x, -y-1/2, z-1/2'

loop_
_atom_site_label
_atom_site_type_symbol
_atom_site_fract_x
_atom_site_fract_y
_atom_site_fract_z
_atom_site_U_iso_or_equiv
_atom_site_adp_type
_atom_site_occupancy
_atom_site_symmetry_multiplicity
_atom_site_calc_flag
_atom_site_refinement_flags
Eu1 Eu -0.19009(8) 0.33711(9) 0.00536(8) 0.0155(3) Uani 1 1 d .
Te1A Te -0.5195(8) 0.2522(8) -0.3574(8) 0.0571(19) Uani 0.50 1 d P
Te1B Te -0.5097(7) 0.3124(9) -0.3380(8) 0.0511(18) Uani 0.50 1 d P
S1 S 0.1125(4) 0.3360(4) 0.3245(4) 0.0122(6) Uani 1 1 d .
O2 O -0.424(2) 0.476(3) -0.132(2) 0.101(7) Uani 0.90 1 d PU
O1 O -0.509(4) 0.363(5) -0.603(4) 0.098(11) Uani 0.60 1 d PU
O3 O -0.3150(10) 0.2256(15) -0.2869(11) 0.025(2) Uani 1 1 d .
O4 O -0.0424(11) 0.2030(13) -0.1785(12) 0.021(2) Uani 1 1 d .
O5 O -0.1757(12) -0.0099(14) 0.0518(11) 0.024(2) Uani 1 1 d .
O6 O -0.1993(11) 0.6585(12) 0.1374(12) 0.018(2) Uani 1 1 d .
O7 O 0.0987(12) 0.4039(13) 0.1442(11) 0.023(2) Uani 1 1 d .

loop_
_atom_site_aniso_label
_atom_site_aniso_U_11
_atom_site_aniso_U_22
_atom_site_aniso_U_33
_atom_site_aniso_U_23
_atom_site_aniso_U_13
_atom_site_aniso_U_12
Eu1 0.0153(5) 0.0138(4) 0.0160(4) -0.0002(2) 0.0025(3) -0.0015(3)
Te1A 0.0189(17) 0.045(3) 0.086(4) 0.026(3) -0.017(2) -0.009(2)
Te1B 0.014(2) 0.076(4) 0.057(2) -0.037(3) 0.0015(15) 0.000(2)
S1 0.0120(16) 0.0111(13) 0.0130(14) 0.0011(11) 0.0031(12) 0.0001(12)
O2 0.068(12) 0.144(15) 0.071(10) -0.036(11) -0.012(9) 0.055(11)
O1 0.100(19) 0.106(18) 0.086(16) -0.035(13) 0.023(14) -0.002(14)
O3 0.006(5) 0.044(6) 0.020(5) -0.009(4) -0.005(4) 0.006(5)
O4 0.022(6) 0.018(5) 0.020(5) -0.004(4) 0.002(4) 0.002(4)
O5 0.032(7) 0.015(5) 0.021(5) 0.004(4) 0.004(4) 0.003(4)
O6 0.013(5) 0.016(4) 0.026(5) 0.001(4) 0.007(4) -0.003(4)
O7 0.044(7) 0.014(4) 0.012(4) -0.004(3) 0.008(4) -0.008(5)

loop_
_atom_type_symbol
_atom_type_description
_atom_type_scat_dispersion_real
_atom_type_scat_dispersion_imag
_atom_type_scat_source
Eu Eu -0.1578 3.6682 'International Tables Vol C Tables 4.2.6.8 and 6.1.1.4'
O O 0.0106 0.0060 'International Tables Vol C Tables 4.2.6.8 and 6.1.1.4'
S S 0.1246 0.1234 'International Tables Vol C Tables 4.2.6.8 and 6.1.1.4'
Te Te -0.5308 1.6751 'International Tables Vol C Tables 4.2.6.8 and 6.1.1.4'

loop_
_geom_angle_atom_site_label_1
_geom_angle_atom_site_label_2
_geom_angle_atom_site_label_3
_geom_angle
_geom_angle_site_symmetry_1
_geom_angle_site_symmetry_3
O3 Eu1 O2 78.4(6) 4_566 .
O3 Eu1 O5 74.3(3) 4_566 .
O2 Eu1 O5 117.9(7) . .
O3 Eu1 O3 115.0(3) 4_566 .
O2 Eu1 O3 63.0(5) . .
O5 Eu1 O3 80.3(3) . .
O3 Eu1 O7 144.1(3) 4_566 3_565
O2 Eu1 O7 84.8(7) . 3_565
O5 Eu1 O7 141.2(3) . 3_565
O3 Eu1 O7 83.8(3) . 3_565
O3 Eu1 O6 76.3(3) 4_566 .
O2 Eu1 O6 72.5(5) . .
O5 Eu1 O6 145.5(3) . .
O3 Eu1 O6 129.1(3) . .
O7 Eu1 O6 68.4(3) 3_565 .
O3 Eu1 O4 147.7(3) 4_566 .
O2 Eu1 O4 119.1(5) . .
O5 Eu1 O4 73.5(3) . .
O3 Eu1 O4 60.9(3) . .
O7 Eu1 O4 67.9(3) 3_565 .
O6 Eu1 O4 133.1(3) . .
O3 Eu1 O4 61.2(3) 4_566 4_566
O2 Eu1 O4 132.8(5) . 4_566
O5 Eu1 O4 75.3(3) . 4_566
O3 Eu1 O4 155.5(3) . 4_566
O7 Eu1 O4 113.5(3) 3_565 4_566
O6 Eu1 O4 74.9(3) . 4_566
O4 Eu1 O4 108.1(4) . 4_566
O3 Eu1 O7 114.0(3) 4_566 .
O2 Eu1 O7 146.6(6) . .
O5 Eu1 O7 95.5(3) . .
O3 Eu1 O7 127.4(3) . .
O7 Eu1 O7 67.1(3) 3_565 .
O6 Eu1 O7 80.4(3) . .
O4 Eu1 O7 67.6(3) . .
O4 Eu1 O7 53.3(3) 4_566 .
O3 Eu1 S1 87.6(2) 4_566 .
O2 Eu1 S1 149.7(4) . .
O5 Eu1 S1 82.9(2) . .
O3 Eu1 S1 146.6(2) . .
O7 Eu1 S1 91.6(2) 3_565 .
O6 Eu1 S1 78.2(2) . .
O4 Eu1 S1 86.6(2) . .
O4 Eu1 S1 26.4(2) 4_566 .
O7 Eu1 S1 26.99(19) . .
O3 Eu1 Te1B 92.6(2) 4_566 .
O2 Eu1 Te1B 33.0(4) . .
O5 Eu1 Te1B 94.2(2) . .
O3 Eu1 Te1B 31.3(2) . .
O7 Eu1 Te1B 90.1(3) 3_565 .
O6 Eu1 Te1B 104.7(3) . .
O4 Eu1 Te1B 91.7(2) . .
O4 Eu1 Te1B 153.4(3) 4_566 .
O7 Eu1 Te1B 153.3(2) . .
S1 Eu1 Te1B 177.01(11) . .
O3 Eu1 Te1A 92.4(3) 4_566 .
O2 Eu1 Te1A 38.7(5) . .
O5 Eu1 Te1A 88.0(2) . .
O3 Eu1 Te1A 27.5(3) . .
O7 Eu1 Te1A 94.0(2) 3_565 .
O6 Eu1 Te1A 110.9(3) . .
O4 Eu1 Te1A 88.5(2) . .
O4 Eu1 Te1A 151.5(3) 4_566 .
O7 Eu1 Te1A 153.4(2) . .
S1 Eu1 Te1A 170.64(10) . .
Te1B Eu1 Te1A 6.38(16) . .
O3 Te1A O2 99.7(7) . 2_444
O3 Te1A O1 89.2(11) . .
O2 Te1A O1 112.6(11) 2_444 .
O3 Te1A O1 85.7(11) . 4_566
O2 Te1A O1 68.2(11) 2_444 4_566
O1 Te1A O1 175(2) . 4_566
O3 Te1A O2 72.2(6) . .
O2 Te1A O2 134.4(6) 2_444 .
O1 Te1A O2 112.0(11) . .
O1 Te1A O2 66.5(12) 4_566 .
O3 Te1A Eu1 36.7(3) . .
O2 Te1A Eu1 110.4(6) 2_444 .
O1 Te1A Eu1 114.7(10) . .
O1 Te1A Eu1 60.8(10) 4_566 .
O2 Te1A Eu1 39.6(4) . .
O3 Te1A Eu1 33.7(3) . 4_565
O2 Te1A Eu1 94.4(7) 2_444 4_565
O1 Te1A Eu1 60.3(10) . 4_565
O1 Te1A Eu1 114.7(10) 4_566 4_565
O2 Te1A Eu1 99.7(5) . 4_565
Eu1 Te1A Eu1 69.76(13) . 4_565
O3 Te1B O2 81.6(6) . .
O3 Te1B O1 88.6(11) . .
O2 Te1B O1 128.5(12) . .
O3 Te1B O1 83.8(10) . 4_566
O2 Te1B O1 71.9(12) . 4_566
O1 Te1B O1 156.9(6) . 4_566
O3 Te1B O1 102.5(11) . 3_464
O2 Te1B O1 65.6(10) . 3_464
O1 Te1B O1 67.6(13) . 3_464
O1 Te1B O1 135.4(9) 4_566 3_464
O3 Te1B O2 86.3(6) . 2_444
O2 Te1B O2 131.7(7) . 2_444
O1 Te1B O2 97.5(10) . 2_444
O1 Te1B O2 60.3(11) 4_566 2_444
O1 Te1B O2 162.1(10) 3_464 2_444
O3 Te1B Eu1 42.0(3) . .
O2 Te1B Eu1 41.4(5) . .
O1 Te1B Eu1 121.4(10) . .
O1 Te1B Eu1 64.5(10) 4_566 .
O1 Te1B Eu1 90.8(9) 3_464 .
O2 Te1B Eu1 105.9(5) 2_444 .
O3 Te1B Eu1 30.8(3) . 4_565
O2 Te1B Eu1 105.0(6) . 4_565
O1 Te1B Eu1 58.3(10) . 4_565
O1 Te1B Eu1 109.8(9) 4_566 4_565
O1 Te1B Eu1 94.1(9) 3_464 4_565
O2 Te1B Eu1 85.6(6) 2_444 4_565
Eu1 Te1B Eu1 70.69(12) . 4_565
O5 S1 O6 111.1(6) 2 2_545
O5 S1 O7 110.2(5) 2 .
O6 S1 O7 110.2(6) 2_545 .
O5 S1 O4 110.5(6) 2 4_566
O6 S1 O4 111.0(5) 2_545 4_566
O7 S1 O4 103.6(6) . 4_566
O5 S1 Eu1 129.4(4) 2 .
O6 S1 Eu1 119.4(4) 2_545 .
O7 S1 Eu1 55.1(4) . .
O4 S1 Eu1 48.9(4) 4_566 .
Te1B O2 Te1A 118.0(10) . 2_454
Te1B O2 Te1A 6.1(4) . .
Te1A O2 Te1A 123.7(8) 2_454 .
Te1B O2 Eu1 105.6(8) . .
Te1A O2 Eu1 127.6(10) 2_454 .
Te1A O2 Eu1 101.6(7) . .
Te1B O2 Te1B 115.4(8) . 2_454
Te1A O2 Te1B 3.5(4) 2_454 2_454
Te1A O2 Te1B 121.3(8) . 2_454
Eu1 O2 Te1B 128.0(10) . 2_454
Te1A O1 Te1A 138.0(17) . 4_565
Te1A O1 Te1B 11.7(3) . .
Te1A O1 Te1B 149.6(18) 4_565 .
Te1A O1 Te1B 127.2(16) . 4_565
Te1A O1 Te1B 11.3(3) 4_565 4_565
Te1B O1 Te1B 138.7(17) . 4_565
Te1A O1 Te1B 124.0(13) . 3_464
Te1A O1 Te1B 98.0(13) 4_565 3_464
Te1B O1 Te1B 112.4(12) . 3_464
Te1B O1 Te1B 108.8(14) 4_565 3_464
Te1B O3 Te1A 13.4(3) . .
Te1B O3 Eu1 125.2(5) . 4_565
Te1A O3 Eu1 120.1(5) . 4_565
Te1B O3 Eu1 106.7(4) . .
Te1A O3 Eu1 115.8(5) . .
Eu1 O3 Eu1 122.4(4) 4_565 .
S1 O4 Eu1 141.6(6) 4_565 .
S1 O4 Eu1 104.6(5) 4_565 4_565
Eu1 O4 Eu1 112.9(4) . 4_565
S1 O5 Eu1 144.6(6) 2_545 .
S1 O6 Eu1 138.4(6) 2 .
S1 O7 Eu1 139.7(5) . 3_565
S1 O7 Eu1 97.9(5) . .
Eu1 O7 Eu1 112.9(3) 3_565 .

loop_
_geom_bond_atom_site_label_1
_geom_bond_atom_site_label_2
_geom_bond_distance
_geom_bond_site_symmetry_2
Eu1 O3 2.367(9) 4_566
Eu1 O2 2.387(17) .
Eu1 O5 2.392(9) .
Eu1 O3 2.431(9) .
Eu1 O7 2.441(9) 3_565
Eu1 O6 2.448(8) .
Eu1 O4 2.504(10) .
Eu1 O4 2.542(9) 4_566
Eu1 O7 2.701(11) .
Eu1 S1 3.262(3) .
Eu1 Te1B 3.477(7) .
Eu1 Te1A 3.664(6) .
Te1A O3 1.881(12) .
Te1A O2 1.95(2) 2_444
Te1A O1 2.15(3) .
Te1A O1 2.17(3) 4_566
Te1A O2 2.341(19) .
Te1A Eu1 3.690(8) 4_565
Te1B O3 1.883(12) .
Te1B O2 1.966(19) .
Te1B O1 2.17(3) .
Te1B O1 2.24(3) 4_566
Te1B O1 2.28(4) 3_464
Te1B O2 2.37(2) 2_444
Te1B Eu1 3.780(6) 4_565
S1 O5 1.452(9) 2
S1 O6 1.449(9) 2_545
S1 O7 1.495(9) .
S1 O4 1.501(11) 4_566
O2 Te1A 1.95(2) 2_454
O2 Te1B 2.37(2) 2_454
O1 Te1A 2.17(3) 4_565
O1 Te1B 2.24(3) 4_565
O1 Te1B 2.28(4) 3_464
O3 Eu1 2.367(9) 4_565
O4 S1 1.501(11) 4_565
O4 Eu1 2.542(9) 4_565
O5 S1 1.452(9) 2_545
O6 S1 1.449(9) 2
O7 Eu1 2.441(9) 3_565
